data_4308504
loop_
_publ_author_name
'Motoharu Itoh'
'Jun Nakazawa'
'Kunihiro Maeda'
'Koji Kano'
'Tadashi Mizutani'
'Masahito Kodera'

_publ_section_title
;
Copper(II) Complexes of a Series of Polypyridine Ligands Possessing a
1,2-Bis(2-pyridyl)ethane Common Moiety: Incorporation and Hydrolysis of
Phosphate Esters
;
_journal_name_full 'Inorganic Chemistry'
_journal_page_first 691
_journal_page_last 702
_journal_paper_doi 10.1021/ic049240w
_journal_volume 44
_journal_year 2005
_chemical_formula_moiety 'C18 H26 Cl2 Cu N4 O4 '
_chemical_formula_sum 'C18 H26 Cl2 Cu N4 O4'
_chemical_formula_weight 496.88
_space_group_IT_number 14
_symmetry_cell_setting monoclinic
_symmetry_Int_Tables_number 14
_symmetry_space_group_name_Hall '-P 2ybc'
_symmetry_space_group_name_H-M 'P 1 21/c 1'
_cell_angle_alpha 90
_cell_angle_beta 100.108(3)
_cell_angle_gamma 90
_cell_formula_units_Z 4
_cell_length_a 11.588(2)
_cell_length_b 14.246(2)
_cell_length_c 13.297(2)
_cell_measurement_reflns_used 8835
_cell_measurement_temperature 223.1
_cell_measurement_theta_max 27.5
_cell_measurement_theta_min 3.1
_cell_volume 2161.0(6)
_computing_cell_refinement CrystalClear
_computing_data_collection CrystalClear
_computing_data_reduction CrystalStructure
_computing_publication_material 'CrystalStructure 3.6.0'
_computing_structure_refinement CRYSTALS
_computing_structure_solution SHELXS97
_diffrn_detector_area_resol_mean 7.31
_diffrn_measured_fraction_theta_full 0.9893
_diffrn_measured_fraction_theta_max 0.9893
_diffrn_measurement_device_type 'Rigaku Mercury'
_diffrn_measurement_method \w
_diffrn_radiation_type 'Mo K\a'
_diffrn_radiation_wavelength 0.7107
_diffrn_reflns_limit_h_max 15
_diffrn_reflns_limit_h_min 0
_diffrn_reflns_limit_k_max 18
_diffrn_reflns_limit_k_min 0
_diffrn_reflns_limit_l_max 17
_diffrn_reflns_limit_l_min -17
_diffrn_reflns_number 10214
_diffrn_reflns_theta_full 27.49
_diffrn_reflns_theta_max 27.49
_exptl_absorpt_coefficient_mu 1.289
_exptl_absorpt_correction_type none
_exptl_crystal_colour blue
_exptl_crystal_density_diffrn 1.527
_exptl_crystal_density_method 'not measured'
_exptl_crystal_description block
_exptl_crystal_F_000 1028.00
_exptl_crystal_size_max 0.30
_exptl_crystal_size_mid 0.30
_exptl_crystal_size_min 0.30
_refine_diff_density_max 8.24
_refine_diff_density_min -6.61
_refine_ls_extinction_method none
_refine_ls_goodness_of_fit_ref 1.004
_refine_ls_hydrogen_treatment refall
_refine_ls_number_parameters 288
_refine_ls_number_reflns 3596
_refine_ls_R_factor_gt 0.0340
_refine_ls_shift/su_max 0.0100
_refine_ls_structure_factor_coef F
_refine_ls_weighting_details 'w = 1/[0.0011Fo^2^ + 1.0000\s(Fo^2^)]'
_refine_ls_weighting_scheme calc
_refine_ls_wR_factor_ref 0.0480
_reflns_number_gt 3596
_reflns_number_total 4899
_reflns_threshold_expression F^2^>2.0\s(F^2^)
_cod_data_source_file ic049240wsi20040611_013029_1.cif
_cod_data_source_block '__Cu(LMe,Me)ClO4'
_cod_original_cell_volume 2161.2(6)
_cod_original_formula_sum 'C18 H26 Cl2 Cu N4 O4 '
_cod_database_code 4308504

loop_
_symmetry_equiv_pos_site_id
_symmetry_equiv_pos_as_xyz
1 +X,+Y,+Z
2 -X,1/2+Y,1/2-Z
3 -X,-Y,-Z
4 +X,1/2-Y,1/2+Z

loop_
_atom_site_label
_atom_site_type_symbol
_atom_site_fract_x
_atom_site_fract_y
_atom_site_fract_z
_atom_site_U_iso_or_equiv
_atom_site_adp_type
_atom_site_occupancy
_atom_site_symmetry_multiplicity
_atom_site_calc_flag
_atom_site_refinement_flags
_atom_site_disorder_assembly
_atom_site_disorder_group
Cu(1) Cu 0.26396(3) 0.18725(2) 0.85560(2) 0.02090(8) Uani 1.00 1 d . . .
Cl(1) Cl 0.29911(6) 0.30927(4) 0.75648(5) 0.0319(2) Uani 1.00 1 d . . .
Cl(2) Cl 0.16249(7) -0.12897(5) 0.37552(6) 0.0380(2) Uani 1.00 1 d . . .
O(1) O 0.0759(4) -0.1661(3) 0.4220(4) 0.144(2) Uani 1.00 1 d . . .
O(2) O 0.2512(3) -0.0826(2) 0.4422(3) 0.0924(11) Uani 1.00 1 d . . .
O(3) O 0.2107(3) -0.2033(2) 0.3240(3) 0.0784(10) Uani 1.00 1 d . . .
O(4) O 0.1120(4) -0.0635(2) 0.2998(2) 0.0985(12) Uani 1.00 1 d . . .
N(1) N 0.1452(2) 0.2581(1) 0.9214(2) 0.0231(5) Uani 1.00 1 d . . .
N(2) N 0.1752(2) 0.0750(1) 0.9072(2) 0.0233(5) Uani 1.00 1 d . . .
N(3) N 0.3716(2) 0.1043(1) 0.7932(2) 0.0244(5) Uani 1.00 1 d . . .
N(4) N 0.4408(2) 0.1990(2) 0.9741(2) 0.0266(6) Uani 1.00 1 d . . .
C(1) C 0.1679(3) 0.3583(2) 0.9476(2) 0.0331(8) Uani 1.00 1 d . . .
C(2) C 0.0316(2) 0.2518(2) 0.8506(2) 0.0325(7) Uani 1.00 1 d . . .
C(3) C 0.1425(3) 0.2044(2) 1.0163(2) 0.0268(7) Uani 1.00 1 d . . .
C(4) C 0.1522(2) 0.1007(2) 0.9994(2) 0.0248(6) Uani 1.00 1 d . . .
C(5) C 0.1394(2) 0.0361(2) 1.0744(2) 0.0296(7) Uani 1.00 1 d . . .
C(6) C 0.1491(2) -0.0582(2) 1.0529(2) 0.0345(7) Uani 1.00 1 d . . .
C(7) C 0.1631(2) -0.0852(2) 0.9559(2) 0.0341(8) Uani 1.00 1 d . . .
C(8) C 0.1733(2) -0.0170(2) 0.8825(2) 0.0278(7) Uani 1.00 1 d . . .
C(9) C 0.1679(3) -0.0470(2) 0.7727(2) 0.0385(8) Uani 1.00 1 d . . .
C(10) C 0.2032(3) 0.0232(2) 0.6977(2) 0.0331(7) Uani 1.00 1 d . . .
C(11) C 0.3327(3) 0.0425(2) 0.7184(2) 0.0283(7) Uani 1.00 1 d . . .
C(12) C 0.4097(3) -0.0036(2) 0.6665(2) 0.0364(8) Uani 1.00 1 d . . .
C(13) C 0.5280(3) 0.0141(2) 0.6924(2) 0.0392(8) Uani 1.00 1 d . . .
C(14) C 0.5676(3) 0.0764(2) 0.7707(2) 0.0360(8) Uani 1.00 1 d . . .
C(15) C 0.4873(2) 0.1205(2) 0.8197(2) 0.0282(7) Uani 1.00 1 d . . .
C(16) C 0.5235(2) 0.1937(2) 0.9014(2) 0.0351(8) Uani 1.00 1 d . . .
C(17) C 0.4667(3) 0.2849(2) 1.0364(2) 0.0401(8) Uani 1.00 1 d . . .
C(18) C 0.4553(3) 0.1165(2) 1.0424(2) 0.0357(8) Uani 1.00 1 d . . .
H(1) H 0.2403 0.3643 0.9934 0.040 Uiso 1.00 1 c R . .
H(2) H 0.1064 0.3822 0.9789 0.040 Uiso 1.00 1 c R . .
H(3) H 0.1714 0.3926 0.8870 0.040 Uiso 1.00 1 c R . .
H(4) H -0.0288 0.2761 0.8831 0.039 Uiso 1.00 1 c R . .
H(5) H 0.0153 0.1880 0.8326 0.039 Uiso 1.00 1 c R . .
H(6) H 0.0353 0.2872 0.7907 0.039 Uiso 1.00 1 c R . .
H(7) H 0.0703 0.2166 1.0383 0.032 Uiso 1.00 1 c R . .
H(8) H 0.2056 0.2241 1.0675 0.032 Uiso 1.00 1 c R . .
H(9) H 0.1236 0.0562 1.1387 0.035 Uiso 1.00 1 c R . .
H(10) H 0.1467 -0.1040 1.1044 0.040 Uiso 1.00 1 c R . .
H(11) H 0.1658 -0.1499 0.9391 0.040 Uiso 1.00 1 c R . .
H(12) H 0.2183 -0.0997 0.7730 0.046 Uiso 1.00 1 c R . .
H(13) H 0.0894 -0.0653 0.7471 0.046 Uiso 1.00 1 c R . .
H(14) H 0.1815 -0.0004 0.6302 0.039 Uiso 1.00 1 c R . .
H(15) H 0.1629 0.0804 0.7039 0.039 Uiso 1.00 1 c R . .
H(16) H 0.3814 -0.0476 0.6143 0.044 Uiso 1.00 1 c R . .
H(17) H 0.5815 -0.0161 0.6564 0.048 Uiso 1.00 1 c R . .
H(18) H 0.6491 0.0886 0.7901 0.044 Uiso 1.00 1 c R . .
H(19) H 0.5984 0.1771 0.9385 0.042 Uiso 1.00 1 c R . .
H(20) H 0.5282 0.2531 0.8700 0.042 Uiso 1.00 1 c R . .
H(21) H 0.4594 0.3385 0.9933 0.048 Uiso 1.00 1 c R . .
H(22) H 0.5444 0.2813 1.0737 0.048 Uiso 1.00 1 c R . .
H(23) H 0.4130 0.2896 1.0825 0.047 Uiso 1.00 1 c R . .
H(24) H 0.4026 0.1216 1.0894 0.042 Uiso 1.00 1 c R . .
H(25) H 0.4381 0.0613 1.0026 0.042 Uiso 1.00 1 c R . .
H(26) H 0.5334 0.1134 1.0788 0.042 Uiso 1.00 1 c R . .

loop_
_atom_site_aniso_label
_atom_site_aniso_U_11
_atom_site_aniso_U_22
_atom_site_aniso_U_33
_atom_site_aniso_U_12
_atom_site_aniso_U_13
_atom_site_aniso_U_23
Cu(1) 0.0233(2) 0.0174(2) 0.0226(2) -0.00060(12) 0.00566(12) -0.00068(12)
Cl(1) 0.0451(4) 0.0264(3) 0.0252(3) -0.0051(3) 0.0085(3) 0.0040(2)
Cl(2) 0.0366(4) 0.0335(4) 0.0445(4) -0.0060(3) 0.0087(3) 0.0011(3)
O(1) 0.141(4) 0.130(3) 0.196(5) -0.031(3) 0.126(4) 0.022(3)
O(2) 0.076(2) 0.092(2) 0.094(2) 0.007(2) -0.027(2) -0.042(2)
O(3) 0.080(2) 0.059(2) 0.098(2) 0.004(2) 0.019(2) -0.032(2)
O(4) 0.155(3) 0.051(2) 0.072(2) 0.005(2) -0.029(2) 0.009(2)
N(1) 0.0240(11) 0.0212(10) 0.0243(10) 0.0020(8) 0.0045(9) 0.0006(8)
N(2) 0.0211(11) 0.0195(10) 0.0288(11) 0.0002(8) 0.0029(9) 0.0023(9)
N(3) 0.0287(11) 0.0223(10) 0.0227(10) 0.0015(9) 0.0055(9) -0.0020(8)
N(4) 0.0243(11) 0.0303(12) 0.0243(11) -0.0014(9) 0.0019(9) -0.0052(9)
C(1) 0.043(2) 0.0199(13) 0.037(2) 0.0032(12) 0.0107(13) -0.0026(11)
C(2) 0.029(2) 0.034(1) 0.034(1) 0.0058(12) 0.0031(12) 0.0051(12)
C(3) 0.031(1) 0.0261(13) 0.0239(12) 0.0016(11) 0.0061(11) 0.0022(10)
C(4) 0.0174(12) 0.0277(13) 0.0284(13) -0.0019(10) 0.0013(10) 0.0036(10)
C(5) 0.0228(13) 0.037(1) 0.0283(13) -0.0037(11) 0.0022(11) 0.0102(11)
C(6) 0.026(1) 0.033(1) 0.042(2) -0.0062(12) -0.0024(12) 0.0169(13)
C(7) 0.025(1) 0.0214(13) 0.054(2) -0.0037(11) 0.0025(13) 0.0061(12)
C(8) 0.0205(13) 0.0210(12) 0.040(2) -0.0031(10) 0.0008(11) 0.0006(11)
C(9) 0.045(2) 0.0245(13) 0.045(2) -0.0100(13) 0.007(1) -0.0081(12)
C(10) 0.039(2) 0.029(1) 0.030(1) -0.0014(12) 0.0009(12) -0.0076(11)
C(11) 0.038(2) 0.0233(12) 0.0241(13) 0.0018(11) 0.0055(11) 0.0023(10)
C(12) 0.052(2) 0.027(1) 0.031(1) 0.0100(13) 0.0088(13) -0.0021(12)
C(13) 0.049(2) 0.039(2) 0.033(2) 0.018(1) 0.017(1) 0.0029(13)
C(14) 0.031(2) 0.045(2) 0.033(2) 0.0099(13) 0.0093(12) 0.0088(13)
C(15) 0.028(1) 0.032(1) 0.0248(12) 0.0040(11) 0.0058(11) 0.0050(11)
C(16) 0.023(1) 0.048(2) 0.033(1) -0.0054(13) 0.0038(12) -0.0039(13)
C(17) 0.038(2) 0.039(2) 0.043(2) -0.0068(13) 0.004(1) -0.013(1)
C(18) 0.037(2) 0.040(2) 0.029(1) 0.0089(13) 0.0022(13) 0.0032(12)

loop_
_atom_type_symbol
_atom_type_description
_atom_type_scat_dispersion_real
_atom_type_scat_dispersion_imag
_atom_type_scat_source
C C 0.003 0.002
;
International Tables for Crystallography
(1992, Vol. C, Tables 4.2.6.8 and 6.1.1.4)
;
H H 0.000 0.000
;
International Tables for Crystallography
(1992, Vol. C, Table 6.1.1.4)
;
Cl Cl 0.148 0.159
;
International Tables for Crystallography
(1992, Vol. C, Tables 4.2.6.8 and 6.1.1.4)
;
Cu Cu 0.320 1.265
;
International Tables for Crystallography
(1992, Vol. C, Tables 4.2.6.8 and 6.1.1.4)
;
N N 0.006 0.003
;
International Tables for Crystallography
(1992, Vol. C, Tables 4.2.6.8 and 6.1.1.4)
;
O O 0.011 0.006
;
International Tables for Crystallography
(1992, Vol. C, Tables 4.2.6.8 and 6.1.1.4)
;

loop_
_geom_angle_atom_site_label_1
_geom_angle_atom_site_label_2
_geom_angle_atom_site_label_3
_geom_angle
_geom_angle_publ_flag
_geom_angle_site_symmetry_1
_geom_angle_site_symmetry_2
_geom_angle_site_symmetry_3
N(1) Cu(1) Cl(1) 94.27(6) ? . . .
N(2) Cu(1) Cl(1) 158.84(6) ? . . .
N(3) Cu(1) Cl(1) 91.31(6) ? . . .
N(2) Cu(1) N(1) 80.07(8) ? . . .
N(3) Cu(1) N(1) 173.65(9) ? . . .
Cu(1) N(1) C(3) 103.2(2) ? . . .
Cu(1) N(1) C(1) 118.4(2) ? . . .
Cu(1) N(1) C(2) 106.9(2) ? . . .
N(3) Cu(1) N(2) 93.64(9) ? . . .
Cu(1) N(2) C(4) 106.2(2) ? . . .
Cu(1) N(2) C(8) 130.8(2) ? . . .
Cu(1) N(3) C(11) 122.7(2) ? . . .
Cu(1) N(3) C(15) 117.1(2) ? . . .
O(2) Cl(2) O(1) 114.2(3) ? . . .
O(3) Cl(2) O(1) 108.0(2) ? . . .
O(4) Cl(2) O(1) 109.2(3) ? . . .
O(3) Cl(2) O(2) 110.4(2) ? . . .
O(4) Cl(2) O(2) 107.7(2) ? . . .
O(4) Cl(2) O(3) 107.1(2) ? . . .
C(3) N(1) C(1) 109.1(2) ? . . .
C(2) N(1) C(1) 108.0(2) ? . . .
C(3) N(1) C(2) 111.2(2) ? . . .
N(1) C(3) C(4) 111.6(2) ? . . .
N(2) C(4) C(3) 115.7(2) ? . . .
N(2) C(4) C(5) 122.5(2) ? . . .
C(8) N(2) C(4) 119.1(2) ? . . .
N(2) C(8) C(7) 120.3(3) ? . . .
N(2) C(8) C(9) 120.4(2) ? . . .
N(3) C(11) C(10) 116.8(2) ? . . .
N(3) C(11) C(12) 121.1(3) ? . . .
C(15) N(3) C(11) 119.7(2) ? . . .
N(3) C(15) C(14) 121.5(2) ? . . .
N(3) C(15) C(16) 116.5(2) ? . . .
N(4) C(16) C(15) 112.0(2) ? . . .
C(17) N(4) C(16) 108.5(2) ? . . .
C(18) N(4) C(16) 110.2(2) ? . . .
C(18) N(4) C(17) 108.9(2) ? . . .
C(3) C(4) C(5) 121.8(2) ? . . .
C(4) C(5) C(6) 118.4(3) ? . . .
C(5) C(6) C(7) 119.4(3) ? . . .
C(6) C(7) C(8) 119.7(3) ? . . .
C(7) C(8) C(9) 118.9(2) ? . . .
C(8) C(9) C(10) 118.5(2) ? . . .
C(9) C(10) C(11) 112.1(2) ? . . .
C(10) C(11) C(12) 122.1(2) ? . . .
C(11) C(12) C(13) 119.2(3) ? . . .
C(12) C(13) C(14) 119.3(3) ? . . .
C(13) C(14) C(15) 119.1(3) ? . . .
C(14) C(15) C(16) 121.9(2) ? . . .

loop_
_geom_bond_atom_site_label_1
_geom_bond_atom_site_label_2
_geom_bond_distance
_geom_bond_publ_flag
_geom_bond_site_symmetry_1
_geom_bond_site_symmetry_2
Cu(1) Cl(1) 2.2613(7) ? . .
Cu(1) N(1) 2.025(2) ? . .
Cu(1) N(2) 2.082(2) ? . .
Cu(1) N(3) 2.001(2) ? . .
Cl(2) O(1) 1.374(5) ? . .
Cl(2) O(2) 1.400(3) ? . .
Cl(2) O(3) 1.427(3) ? . .
Cl(2) O(4) 1.421(3) ? . .
N(1) C(1) 1.482(3) ? . .
N(1) C(2) 1.481(3) ? . .
N(1) C(3) 1.480(3) ? . .
N(2) C(4) 1.350(3) ? . .
N(2) C(8) 1.350(3) ? . .
N(3) C(11) 1.345(3) ? . .
N(3) C(15) 1.344(3) ? . .
N(4) C(16) 1.478(4) ? . .
N(4) C(17) 1.478(4) ? . .
N(4) C(18) 1.476(4) ? . .
C(3) C(4) 1.501(4) ? . .
C(4) C(5) 1.383(4) ? . .
C(5) C(6) 1.382(4) ? . .
C(6) C(7) 1.382(4) ? . .
C(7) C(8) 1.398(4) ? . .
C(8) C(9) 1.513(4) ? . .
C(9) C(10) 1.519(4) ? . .
C(10) C(11) 1.502(4) ? . .
C(11) C(12) 1.386(4) ? . .
C(12) C(13) 1.377(5) ? . .
C(13) C(14) 1.383(4) ? . .
C(14) C(15) 1.379(4) ? . .
C(15) C(16) 1.511(4) ? . .

loop_
_geom_torsion_atom_site_label_1
_geom_torsion_atom_site_label_2
_geom_torsion_atom_site_label_3
_geom_torsion_atom_site_label_4
_geom_torsion
_geom_torsion_publ_flag
_geom_torsion_site_symmetry_1
_geom_torsion_site_symmetry_2
_geom_torsion_site_symmetry_3
_geom_torsion_site_symmetry_4
Cl(1) Cu(1) N(1) C(11) 88.4(3) ? . . . .
Cl(1) Cu(1) N(1) C(15) -114.8(2) ? . . . .
N(2) Cu(1) N(1) C(11) 164.3(2) ? . . . .
N(2) Cu(1) N(1) C(15) -38.9(1) ? . . . .
N(3) Cu(1) N(1) C(11) -14.8(2) ? . . . .
N(3) Cu(1) N(1) C(15) 142.0(1) ? . . . .
Cl(1) Cu(1) N(2) C(16) -159.6(1) ? . . . .
Cl(1) Cu(1) N(2) C(17) 83.1(2) ? . . . .
Cl(1) Cu(1) N(2) C(18) -39.0(2) ? . . . .
N(1) Cu(1) N(2) C(16) 41.0(1) ? . . . .
N(1) Cu(1) N(2) C(17) -76.3(2) ? . . . .
N(1) Cu(1) N(2) C(18) 161.5(2) ? . . . .
Cl(1) Cu(1) N(3) C(2) -99.0(2) ? . . . .
Cl(1) Cu(1) N(3) C(6) 72.9(2) ? . . . .
N(1) Cu(1) N(3) C(2) 60.5(2) ? . . . .
N(1) Cu(1) N(3) C(6) -127.7(2) ? . . . .
Cu(1) N(1) C(11) C(10) -41.1(3) ? . . . .
Cu(1) N(1) C(11) C(12) 146.0(2) ? . . . .
C(15) N(1) C(11) C(10) 164.5(2) ? . . . .
C(15) N(1) C(11) C(12) -8.3(3) ? . . . .
Cu(1) N(1) C(15) C(14) -152.7(2) ? . . . .
Cu(1) N(1) C(15) C(16) 26.7(2) ? . . . .
C(11) N(1) C(15) C(14) 7.3(3) ? . . . .
C(11) N(1) C(15) C(16) -173.3(2) ? . . . .
Cu(1) N(2) C(16) C(15) -38.0(2) ? . . . .
C(17) N(2) C(16) C(15) 76.3(3) ? . . . .
C(18) N(2) C(16) C(15) -164.7(2) ? . . . .
Cu(1) N(3) C(2) C(1) -12.4(3) ? . . . .
Cu(1) N(3) C(2) C(3) 170.3(2) ? . . . .
C(6) N(3) C(2) C(1) 176.0(2) ? . . . .
C(6) N(3) C(2) C(3) -1.4(4) ? . . . .
Cu(1) N(3) C(6) C(5) -170.8(2) ? . . . .
Cu(1) N(3) C(6) C(7) 5.5(3) ? . . . .
C(2) N(3) C(6) C(5) 1.3(4) ? . . . .
C(2) N(3) C(6) C(7) 177.6(2) ? . . . .
C(8) N(4) C(7) C(6) 73.4(2) ? . . . .
C(9) N(4) C(7) C(6) -167.5(2) ? . . . .
C(10) C(1) C(2) N(3) -81.0(3) ? . . . .
C(10) C(1) C(2) C(3) 96.3(3) ? . . . .
C(2) C(1) C(10) C(11) 70.0(3) ? . . . .
N(3) C(2) C(3) C(4) 0.2(4) ? . . . .
C(1) C(2) C(3) C(4) -177.0(3) ? . . . .
C(2) C(3) C(4) C(5) 1.0(4) ? . . . .
C(3) C(4) C(5) C(6) -1.1(4) ? . . . .
C(4) C(5) C(6) N(3) -0.0(3) ? . . . .
C(4) C(5) C(6) C(7) -176.2(3) ? . . . .
N(3) C(6) C(7) N(4) 30.2(3) ? . . . .
C(5) C(6) C(7) N(4) -153.5(2) ? . . . .
C(1) C(10) C(11) N(1) 19.2(4) ? . . . .
C(1) C(10) C(11) C(12) -167.8(3) ? . . . .
N(1) C(11) C(12) C(13) 3.2(4) ? . . . .
C(10) C(11) C(12) C(13) -169.8(2) ? . . . .
C(11) C(12) C(13) C(14) 3.3(4) ? . . . .
C(12) C(13) C(14) C(15) -4.3(4) ? . . . .
C(13) C(14) C(15) N(1) -0.9(4) ? . . . .
C(13) C(14) C(15) C(16) 179.7(2) ? . . . .
N(1) C(15) C(16) N(2) 7.4(3) ? . . . .
C(14) C(15) C(16) N(2) -173.2(2) ? . . . .
Cu(1) N(2) C(16) H(19) -157.8 ? . . . .
Cu(1) N(2) C(16) H(20) 82.9 ? . . . .
C(17) N(2) C(16) H(19) -43.5 ? . . . .
C(17) N(2) C(16) H(20) -162.8 ? . . . .
C(18) N(2) C(16) H(19) 75.5 ? . . . .
C(18) N(2) C(16) H(20) -43.8 ? . . . .
Cu(1) N(2) C(17) H(21) 171.4 ? . . . .
Cu(1) N(2) C(17) H(22) 51.4 ? . . . .
Cu(1) N(2) C(17) H(23) -68.6 ? . . . .
C(16) N(2) C(17) H(21) 59.5 ? . . . .
C(16) N(2) C(17) H(22) -60.5 ? . . . .
C(16) N(2) C(17) H(23) 179.5 ? . . . .
C(18) N(2) C(17) H(21) -60.2 ? . . . .
C(18) N(2) C(17) H(22) 179.9 ? . . . .
C(18) N(2) C(17) H(23) 59.8 ? . . . .
Cu(1) N(2) C(18) H(24) 61.3 ? . . . .
Cu(1) N(2) C(18) H(25) -178.9 ? . . . .
Cu(1) N(2) C(18) H(26) -58.7 ? . . . .
C(16) N(2) C(18) H(24) 178.8 ? . . . .
C(16) N(2) C(18) H(25) -61.4 ? . . . .
C(16) N(2) C(18) H(26) 58.7 ? . . . .
C(17) N(2) C(18) H(24) -60.3 ? . . . .
C(17) N(2) C(18) H(25) 59.5 ? . . . .
C(17) N(2) C(18) H(26) 179.7 ? . . . .
C(8) N(4) C(7) H(6) -45.9 ? . . . .
C(8) N(4) C(7) H(7) -165.2 ? . . . .
C(9) N(4) C(7) H(6) 73.2 ? . . . .
C(9) N(4) C(7) H(7) -46.1 ? . . . .
C(7) N(4) C(8) H(8) 58.7 ? . . . .
C(7) N(4) C(8) H(9) -61.6 ? . . . .
C(7) N(4) C(8) H(10) 178.9 ? . . . .
C(9) N(4) C(8) H(8) -60.2 ? . . . .
C(9) N(4) C(8) H(9) 179.6 ? . . . .
C(9) N(4) C(8) H(10) 60.0 ? . . . .
C(7) N(4) C(9) H(11) -61.4 ? . . . .
C(7) N(4) C(9) H(12) 58.8 ? . . . .
C(7) N(4) C(9) H(13) 178.9 ? . . . .
C(8) N(4) C(9) H(11) 58.5 ? . . . .
C(8) N(4) C(9) H(12) 178.7 ? . . . .
C(8) N(4) C(9) H(13) -61.2 ? . . . .
H(1) C(1) C(2) N(3) 157.8 ? . . . .
H(1) C(1) C(2) C(3) -24.9 ? . . . .
H(2) C(1) C(2) N(3) 38.5 ? . . . .
H(2) C(1) C(2) C(3) -144.1 ? . . . .
C(2) C(1) C(10) H(14) -51.2 ? . . . .
C(2) C(1) C(10) H(15) -168.4 ? . . . .
H(1) C(1) C(10) C(11) -168.9 ? . . . .
H(1) C(1) C(10) H(14) 70.0 ? . . . .
H(1) C(1) C(10) H(15) -47.3 ? . . . .
H(2) C(1) C(10) C(11) -49.7 ? . . . .
H(2) C(1) C(10) H(14) -170.9 ? . . . .
H(2) C(1) C(10) H(15) 71.9 ? . . . .
N(3) C(2) C(3) H(3) 179.3 ? . . . .
C(1) C(2) C(3) H(3) 2.1 ? . . . .
C(2) C(3) C(4) H(4) -178.8 ? . . . .
H(3) C(3) C(4) C(5) -178.1 ? . . . .
H(3) C(3) C(4) H(4) 2.1 ? . . . .
C(3) C(4) C(5) H(5) 179.1 ? . . . .
H(4) C(4) C(5) C(6) 178.7 ? . . . .
H(4) C(4) C(5) H(5) -1.2 ? . . . .
H(5) C(5) C(6) N(3) 179.8 ? . . . .
H(5) C(5) C(6) C(7) 3.7 ? . . . .
N(3) C(6) C(7) H(6) 149.4 ? . . . .
N(3) C(6) C(7) H(7) -91.4 ? . . . .
C(5) C(6) C(7) H(6) -34.3 ? . . . .
C(5) C(6) C(7) H(7) 84.9 ? . . . .
H(14) C(10) C(11) N(1) 140.0 ? . . . .
H(14) C(10) C(11) C(12) -47.0 ? . . . .
H(15) C(10) C(11) N(1) -102.4 ? . . . .
H(15) C(10) C(11) C(12) 70.6 ? . . . .
N(1) C(11) C(12) H(16) -176.8 ? . . . .
C(10) C(11) C(12) H(16) 10.3 ? . . . .
C(11) C(12) C(13) H(17) -176.3 ? . . . .
H(16) C(12) C(13) C(14) -176.8 ? . . . .
H(16) C(12) C(13) H(17) 3.6 ? . . . .
C(12) C(13) C(14) H(18) 175.0 ? . . . .
H(17) C(13) C(14) C(15) 175.2 ? . . . .
H(17) C(13) C(14) H(18) -5.5 ? . . . .
H(18) C(14) C(15) N(1) 179.8 ? . . . .
H(18) C(14) C(15) C(16) 0.4 ? . . . .
N(1) C(15) C(16) H(19) 127.2 ? . . . .
N(1) C(15) C(16) H(20) -113.5 ? . . . .
C(14) C(15) C(16) H(19) -53.4 ? . . . .
C(14) C(15) C(16) H(20) 65.9 ? . . . .
